data_1570712
loop_
_publ_author_name
'Glykos, Dimitrios'
'Plakatouras, John C.'
'Malandrinos, Gerasimos'

_publ_section_title
;
 Solution-State Studies, X-ray Structure Determination and Luminescence
 Properties of an Ag(I) Heteroleptic Complex Containing
 2,9-Bis(styryl)-1,10-phenanthroline Derivative and Triphenylphosphine
;
_journal_issue 12
_journal_name_full Inorganics
_journal_page_first 467
_journal_paper_doi 10.3390/inorganics11120467
_journal_volume 11
_journal_year 2023
_chemical_formula_sum 'C48 H39 Ag B F4 N2 O2 P'
_chemical_formula_weight 901.46
_space_group_crystal_system triclinic
_space_group_IT_number 2
_space_group_name_Hall '-P 1'
_space_group_name_H-M_alt 'P -1'
_atom_sites_solution_hydrogens geom
_audit_creation_method SHELXL-2018/3
_cell_angle_alpha 98.070(2)
_cell_angle_beta 103.124(2)
_cell_angle_gamma 106.865(2)
_cell_formula_units_Z 2
_cell_length_a 10.2795(3)
_cell_length_b 11.8100(3)
_cell_length_c 18.7503(4)
_cell_measurement_reflns_used 9631
_cell_measurement_temperature 296(2)
_cell_measurement_theta_max 27.54
_cell_measurement_theta_min 2.50
_cell_volume 2068.90(10)
_computing_structure_refinement 'SHELXL-2018/3 (Sheldrick, 2018)'
_computing_structure_solution 'SHELXT 2014/5 (Sheldrick, 2014)'
_diffrn_ambient_temperature 296(2)
_diffrn_detector_area_resol_mean 7.3910
_diffrn_measured_fraction_theta_full 0.999
_diffrn_measured_fraction_theta_max 0.999
_diffrn_measurement_device_type 'Bruker D8 Eco with PHOTON II detector'
_diffrn_measurement_method '\f and \w scans'
_diffrn_radiation_type MoK\a
_diffrn_radiation_wavelength 0.71073
_diffrn_reflns_av_R_equivalents 0.0578
_diffrn_reflns_av_unetI/netI 0.0256
_diffrn_reflns_Laue_measured_fraction_full 0.999
_diffrn_reflns_Laue_measured_fraction_max 0.999
_diffrn_reflns_limit_h_max 12
_diffrn_reflns_limit_h_min -12
_diffrn_reflns_limit_k_max 14
_diffrn_reflns_limit_k_min -14
_diffrn_reflns_limit_l_max 22
_diffrn_reflns_limit_l_min -22
_diffrn_reflns_number 68781
_diffrn_reflns_point_group_measured_fraction_full 0.999
_diffrn_reflns_point_group_measured_fraction_max 0.999
_diffrn_reflns_theta_full 24.997
_diffrn_reflns_theta_max 24.997
_diffrn_reflns_theta_min 2.502
_diffrn_source 'sealed tube'
_exptl_absorpt_coefficient_mu 0.586
_exptl_absorpt_correction_T_max 0.7456
_exptl_absorpt_correction_T_min 0.6208
_exptl_absorpt_correction_type multi-scan
_exptl_absorpt_process_details
;
SADABS-2016/2 - Bruker AXS area detector scaling and absorption correction
;
_exptl_crystal_colour yellow
_exptl_crystal_density_diffrn 1.447
_exptl_crystal_description prism
_exptl_crystal_F_000 920
_exptl_crystal_size_max 0.450
_exptl_crystal_size_mid 0.220
_exptl_crystal_size_min 0.180
_refine_diff_density_max 0.531
_refine_diff_density_min -0.321
_refine_diff_density_rms 0.050
_refine_ls_extinction_method none
_refine_ls_goodness_of_fit_ref 1.052
_refine_ls_hydrogen_treatment constr
_refine_ls_matrix_type full
_refine_ls_number_parameters 534
_refine_ls_number_reflns 7274
_refine_ls_number_restraints 0
_refine_ls_restrained_S_all 1.052
_refine_ls_R_factor_all 0.0485
_refine_ls_R_factor_gt 0.0324
_refine_ls_shift/su_max 0.000
_refine_ls_shift/su_mean 0.000
_refine_ls_structure_factor_coef Fsqd
_refine_ls_weighting_details 'w=1/[\s^2^(Fo^2^)+(0.0314P)^2^+1.4394P] where P=(Fo^2^+2Fc^2^)/3'
_refine_ls_weighting_scheme calc
_refine_ls_wR_factor_gt 0.0728
_refine_ls_wR_factor_ref 0.0790
_reflns_Friedel_coverage 0.000
_reflns_number_gt 5969
_reflns_number_total 7274
_reflns_threshold_expression 'I > 2\s(I)'
_cod_data_source_file GM50_22_0m.cif
_cod_data_source_block GM50_22_0m_CIF
_cod_depositor_comments
;
The following automatic conversions were performed:

data item '_exptl_absorpt_correction_type' value 'Multi-Scan' was
changed to 'multi-scan' in accordance with the
/home/data/users/saulius/crontab/automatic-downloads/current/MDPI/lib/dictionaries/cif_core.dic
dictionary named 'cif_core.dic' version 2.4.2 last updated on
2011-04-26.

Automatic conversion script
Id: cif_fix_values 8170 2020-07-09 18:12:32Z antanas 
;
_cod_database_code 1570712
_shelx_shelxl_version_number 2018/3
_shelx_space_group_comment
;
The symmetry employed for this shelxl refinement is uniquely defined
by the following loop, which should always be used as a source of
symmetry information in preference to the above space-group names.
They are only intended as comments.
;
_shelx_estimated_absorpt_t_min 0.778
_shelx_estimated_absorpt_t_max 0.902

loop_
_space_group_symop_operation_xyz
'x, y, z'
'-x, -y, -z'

loop_
_atom_site_label
_atom_site_type_symbol
_atom_site_fract_x
_atom_site_fract_y
_atom_site_fract_z
_atom_site_U_iso_or_equiv
_atom_site_adp_type
_atom_site_occupancy
_atom_site_site_symmetry_order
_atom_site_calc_flag
_atom_site_refinement_flags_posn
_atom_site_refinement_flags_adp
_atom_site_refinement_flags_occupancy
_atom_site_disorder_assembly
_atom_site_disorder_group
Ag1 Ag 0.47462(2) 0.57810(2) 0.18239(2) 0.04486(8) Uani 1 1 d . . . . .
B1 B 0.2123(5) 0.7786(4) 0.1984(2) 0.0638(10) Uani 1 1 d . . . . .
C1 C 0.2262(3) 0.4781(2) 0.02376(15) 0.0427(6) Uani 1 1 d . . . . .
N1 N 0.3574(2) 0.55305(18) 0.05892(11) 0.0363(5) Uani 1 1 d . . . . .
P1 P 0.50487(8) 0.51029(6) 0.29647(4) 0.03956(16) Uani 1 1 d . . . . .
F1 F 0.2741(3) 0.8668(2) 0.26175(12) 0.0972(7) Uani 1 1 d . . . . .
O1 O -0.3736(3) 0.1027(3) 0.18447(14) 0.0867(8) Uani 1 1 d . . . . .
F3 F 0.1181(4) 0.6853(3) 0.2127(2) 0.1568(14) Uani 1 1 d . . . . .
C3 C 0.2487(3) 0.5210(3) -0.09489(16) 0.0545(8) Uani 1 1 d . . . . .
H3 H 0.211741 0.508900 -0.146536 0.065 Uiso 1 1 calc R U . . .
N2 N 0.6234(2) 0.71683(19) 0.13368(12) 0.0391(5) Uani 1 1 d . . . . .
F2 F 0.3131(3) 0.7423(3) 0.17789(17) 0.1199(10) Uani 1 1 d . . . . .
O2 O 1.1291(3) 0.8794(2) 0.60394(12) 0.0754(7) Uani 1 1 d . . . . .
C2 C 0.1695(3) 0.4610(3) -0.05510(16) 0.0529(7) Uani 1 1 d . . . . .
H2 H 0.077827 0.408510 -0.079106 0.063 Uiso 1 1 calc R U . . .
C4 C 0.3862(3) 0.6014(3) -0.05922(15) 0.0457(7) Uani 1 1 d . . . . .
F4 F 0.1484(3) 0.8259(3) 0.14438(16) 0.1348(11) Uani 1 1 d . . . . .
C5 C 0.4370(3) 0.6157(2) 0.01903(14) 0.0376(6) Uani 1 1 d . . . . .
C11 C 0.8414(3) 0.8591(3) 0.13214(18) 0.0567(8) Uani 1 1 d . . . . .
H11 H 0.931296 0.912730 0.158624 0.068 Uiso 1 1 calc R U . . .
C10 C 0.7959(4) 0.8426(3) 0.05657(18) 0.0570(8) Uani 1 1 d . . . . .
H10 H 0.854820 0.884719 0.031147 0.068 Uiso 1 1 calc R U . . .
C9 C 0.5764(3) 0.6994(2) 0.05793(14) 0.0391(6) Uani 1 1 d . . . . .
C8 C 0.6609(3) 0.7625(3) 0.01662(16) 0.0461(7) Uani 1 1 d . . . . .
C7 C 0.6054(4) 0.7432(3) -0.06297(17) 0.0551(8) Uani 1 1 d . . . . .
H7 H 0.661375 0.783666 -0.090271 0.066 Uiso 1 1 calc R U . . .
C6 C 0.4742(4) 0.6678(3) -0.09861(16) 0.0541(8) Uani 1 1 d . . . . .
H6 H 0.439576 0.658354 -0.150189 0.065 Uiso 1 1 calc R U . . .
C12 C 0.7519(3) 0.7947(2) 0.17058(15) 0.0439(6) Uani 1 1 d . . . . .
C13 C 0.1422(3) 0.4166(3) 0.06847(16) 0.0492(7) Uani 1 1 d . . . . .
H13 H 0.177270 0.441686 0.120451 0.059 Uiso 1 1 calc R U . . .
C14 C 0.0187(3) 0.3269(3) 0.04023(17) 0.0517(7) Uani 1 1 d . . . . .
H14 H -0.010069 0.300192 -0.011729 0.062 Uiso 1 1 calc R U . . .
C15 C -0.0773(3) 0.2650(3) 0.07921(16) 0.0501(7) Uani 1 1 d . . . . .
C16 C -0.2000(3) 0.1718(3) 0.03835(19) 0.0625(9) Uani 1 1 d . . . . .
H16 H -0.215973 0.147759 -0.013178 0.075 Uiso 1 1 calc R U . . .
C17 C -0.2993(3) 0.1133(3) 0.07109(19) 0.0629(9) Uani 1 1 d . . . . .
H17 H -0.379604 0.049613 0.042004 0.076 Uiso 1 1 calc R U . . .
C18 C -0.2798(3) 0.1488(3) 0.14627(18) 0.0610(8) Uani 1 1 d . . . . .
C19 C -0.1588(4) 0.2429(4) 0.18889(19) 0.0789(11) Uani 1 1 d . . . . .
H19 H -0.145098 0.268197 0.240110 0.095 Uiso 1 1 calc R U . . .
C20 C -0.0593(4) 0.2989(3) 0.15586(18) 0.0704(10) Uani 1 1 d . . . . .
H20 H 0.022242 0.360952 0.185387 0.085 Uiso 1 1 calc R U . . .
C22 C 0.7960(3) 0.8102(2) 0.25200(16) 0.0475(7) Uani 1 1 d . . . . .
H22 H 0.725111 0.792795 0.276052 0.057 Uiso 1 1 calc R U . . .
C21 C -0.4953(4) 0.0011(4) 0.1451(2) 0.0851(12) Uani 1 1 d . . . . .
H21A H -0.557312 0.025389 0.108574 0.128 Uiso 1 1 calc R U . . .
H21B H -0.543930 -0.030266 0.179944 0.128 Uiso 1 1 calc R U . . .
H21C H -0.467024 -0.060590 0.120293 0.128 Uiso 1 1 calc R U . . .
C23 C 0.9298(3) 0.8474(3) 0.29463(16) 0.0496(7) Uani 1 1 d . . . . .
H23 H 0.999377 0.869639 0.270151 0.060 Uiso 1 1 calc R U . . .
C24 C 0.9797(3) 0.8571(3) 0.37514(16) 0.0491(7) Uani 1 1 d . . . . .
C25 C 0.8912(3) 0.8279(3) 0.42062(17) 0.0554(8) Uani 1 1 d . . . . .
H25 H 0.793654 0.802459 0.399461 0.067 Uiso 1 1 calc R U . . .
C26 C 0.9434(4) 0.8355(3) 0.49558(18) 0.0603(8) Uani 1 1 d . . . . .
H26 H 0.881341 0.814685 0.524502 0.072 Uiso 1 1 calc R U . . .
C27 C 1.0873(4) 0.8737(3) 0.52847(17) 0.0567(8) Uani 1 1 d . . . . .
C29 C 1.1238(3) 0.8949(3) 0.40939(18) 0.0655(9) Uani 1 1 d . . . . .
H29 H 1.186133 0.915225 0.380568 0.079 Uiso 1 1 calc R U . . .
C28 C 1.1778(4) 0.9034(4) 0.48515(19) 0.0723(10) Uani 1 1 d . . . . .
H28 H 1.275320 0.929116 0.506757 0.087 Uiso 1 1 calc R U . . .
C30 C 1.2763(5) 0.9302(4) 0.6414(2) 0.0949(14) Uani 1 1 d . . . . .
H30A H 1.324844 0.879790 0.622573 0.142 Uiso 1 1 calc R U . . .
H30B H 1.290950 0.935123 0.694345 0.142 Uiso 1 1 calc R U . . .
H30C H 1.312622 1.010002 0.632694 0.142 Uiso 1 1 calc R U . . .
C33 C 0.3676(3) 0.3739(3) 0.30011(15) 0.0475(7) Uani 1 1 d . . . . .
C34 C 0.3688(4) 0.2605(3) 0.26980(19) 0.0683(10) Uani 1 1 d . . . . .
H34 H 0.440658 0.253283 0.248957 0.082 Uiso 1 1 calc R U . . .
C35 C 0.2610(5) 0.1571(3) 0.2708(2) 0.0835(12) Uani 1 1 d . . . . .
H35 H 0.261551 0.080536 0.250954 0.100 Uiso 1 1 calc R U . . .
C36 C 0.1546(4) 0.1681(3) 0.3008(2) 0.0777(11) Uani 1 1 d . . . . .
H36 H 0.082880 0.098796 0.301035 0.093 Uiso 1 1 calc R U . . .
C37 C 0.1526(4) 0.2789(3) 0.3303(2) 0.0687(9) Uani 1 1 d . . . . .
H37 H 0.079964 0.285418 0.350706 0.082 Uiso 1 1 calc R U . . .
C38 C 0.2585(3) 0.3819(3) 0.32998(18) 0.0565(8) Uani 1 1 d . . . . .
H38 H 0.256454 0.457718 0.350119 0.068 Uiso 1 1 calc R U . . .
C39 C 0.5073(3) 0.6254(2) 0.37330(14) 0.0411(6) Uani 1 1 d . . . . .
C40 C 0.4505(4) 0.7131(3) 0.35570(18) 0.0669(9) Uani 1 1 d . . . . .
H40 H 0.411629 0.712286 0.305673 0.080 Uiso 1 1 calc R U . . .
C41 C 0.4506(5) 0.8029(4) 0.4120(2) 0.0915(14) Uani 1 1 d . . . . .
H41 H 0.411902 0.862135 0.399702 0.110 Uiso 1 1 calc R U . . .
C42 C 0.5074(4) 0.8044(4) 0.4856(2) 0.0773(11) Uani 1 1 d . . . . .
H42 H 0.506087 0.863946 0.523327 0.093 Uiso 1 1 calc R U . . .
C43 C 0.5652(4) 0.7199(3) 0.50347(17) 0.0616(9) Uani 1 1 d . . . . .
H43 H 0.604708 0.721866 0.553630 0.074 Uiso 1 1 calc R U . . .
C44 C 0.5664(3) 0.6310(3) 0.44847(15) 0.0529(7) Uani 1 1 d . . . . .
H44 H 0.607335 0.573555 0.461737 0.063 Uiso 1 1 calc R U . . .
C50 C 0.6934(4) 0.4145(3) 0.38378(18) 0.0644(9) Uani 1 1 d . . . . .
H50 H 0.618461 0.373032 0.400456 0.077 Uiso 1 1 calc R U . . .
C49 C 0.8279(5) 0.4093(4) 0.4126(2) 0.0841(12) Uani 1 1 d . . . . .
H49 H 0.842834 0.364513 0.448813 0.101 Uiso 1 1 calc R U . . .
C48 C 0.9386(5) 0.4694(4) 0.3882(3) 0.0867(13) Uani 1 1 d . . . . .
H48 H 1.028612 0.466577 0.408680 0.104 Uiso 1 1 calc R U . . .
C47 C 0.9180(4) 0.5333(4) 0.3343(2) 0.0778(11) Uani 1 1 d . . . . .
H47 H 0.993397 0.572973 0.317326 0.093 Uiso 1 1 calc R U . . .
C46 C 0.7843(3) 0.5391(3) 0.30477(18) 0.0545(7) Uani 1 1 d . . . . .
H46 H 0.770565 0.582098 0.267421 0.065 Uiso 1 1 calc R U . . .
C45 C 0.6710(3) 0.4823(3) 0.32967(15) 0.0466(7) Uani 1 1 d . . . . .

loop_
_atom_site_aniso_label
_atom_site_aniso_U_11
_atom_site_aniso_U_22
_atom_site_aniso_U_33
_atom_site_aniso_U_23
_atom_site_aniso_U_13
_atom_site_aniso_U_12
Ag1 0.05300(14) 0.05084(13) 0.03125(11) 0.01543(9) 0.01164(9) 0.01534(10)
B1 0.066(3) 0.075(3) 0.049(2) 0.0090(19) 0.0137(19) 0.026(2)
C1 0.0483(16) 0.0459(15) 0.0367(14) 0.0082(12) 0.0082(12) 0.0232(13)
N1 0.0431(13) 0.0362(11) 0.0328(11) 0.0084(9) 0.0100(10) 0.0181(10)
P1 0.0486(4) 0.0384(4) 0.0307(3) 0.0123(3) 0.0106(3) 0.0113(3)
F1 0.133(2) 0.0875(16) 0.0631(13) 0.0019(12) 0.0142(13) 0.0429(15)
O1 0.0676(16) 0.106(2) 0.0592(15) 0.0302(14) 0.0072(12) -0.0094(15)
F3 0.147(3) 0.131(3) 0.152(3) 0.031(2) 0.058(2) -0.024(2)
C3 0.071(2) 0.070(2) 0.0285(14) 0.0115(14) 0.0060(14) 0.0387(18)
N2 0.0483(13) 0.0407(12) 0.0346(11) 0.0123(9) 0.0159(10) 0.0190(11)
F2 0.154(3) 0.131(2) 0.129(2) 0.0331(18) 0.080(2) 0.093(2)
O2 0.0849(18) 0.0965(19) 0.0443(13) 0.0220(12) 0.0134(12) 0.0304(15)
C2 0.0526(18) 0.0621(19) 0.0387(15) 0.0064(14) -0.0001(13) 0.0238(15)
C4 0.0639(19) 0.0555(17) 0.0332(14) 0.0152(13) 0.0161(13) 0.0383(15)
F4 0.134(2) 0.193(3) 0.0864(18) 0.043(2) -0.0004(17) 0.086(2)
C5 0.0517(16) 0.0395(14) 0.0333(13) 0.0121(11) 0.0147(12) 0.0284(13)
C11 0.0581(19) 0.0542(18) 0.0549(19) 0.0186(15) 0.0215(15) 0.0069(15)
C10 0.066(2) 0.0574(19) 0.060(2) 0.0291(16) 0.0345(17) 0.0199(16)
C9 0.0549(17) 0.0394(14) 0.0362(14) 0.0158(11) 0.0193(12) 0.0268(13)
C8 0.0625(19) 0.0480(16) 0.0455(16) 0.0216(13) 0.0274(14) 0.0300(15)
C7 0.077(2) 0.064(2) 0.0473(17) 0.0312(15) 0.0329(17) 0.0376(18)
C6 0.079(2) 0.068(2) 0.0339(15) 0.0219(14) 0.0215(15) 0.0426(19)
C12 0.0483(16) 0.0417(15) 0.0439(15) 0.0112(12) 0.0170(13) 0.0143(13)
C13 0.0460(17) 0.0580(18) 0.0389(15) 0.0090(13) 0.0050(13) 0.0165(14)
C14 0.0462(17) 0.0566(18) 0.0462(16) 0.0023(14) 0.0080(13) 0.0165(14)
C15 0.0425(16) 0.0535(17) 0.0471(16) 0.0071(14) 0.0053(13) 0.0129(14)
C16 0.0513(19) 0.068(2) 0.0497(18) -0.0070(16) 0.0075(15) 0.0065(16)
C17 0.0481(18) 0.059(2) 0.061(2) -0.0026(16) 0.0057(16) 0.0021(15)
C18 0.0509(19) 0.066(2) 0.0562(19) 0.0230(16) 0.0027(15) 0.0099(16)
C19 0.068(2) 0.097(3) 0.0407(18) 0.0151(18) -0.0004(16) -0.005(2)
C20 0.054(2) 0.080(2) 0.0470(18) 0.0097(17) -0.0037(15) -0.0072(17)
C22 0.0523(18) 0.0442(16) 0.0432(16) 0.0101(12) 0.0175(14) 0.0087(13)
C21 0.065(2) 0.080(3) 0.095(3) 0.026(2) 0.021(2) 0.001(2)
C23 0.0528(18) 0.0486(17) 0.0454(16) 0.0087(13) 0.0178(14) 0.0117(14)
C24 0.0517(18) 0.0468(16) 0.0446(16) 0.0072(13) 0.0147(14) 0.0108(14)
C25 0.0491(17) 0.0597(19) 0.0499(18) 0.0104(15) 0.0139(14) 0.0079(15)
C26 0.064(2) 0.065(2) 0.0506(18) 0.0157(15) 0.0242(16) 0.0131(17)
C27 0.070(2) 0.0597(19) 0.0431(16) 0.0142(14) 0.0166(15) 0.0231(17)
C29 0.0518(19) 0.096(3) 0.0482(18) 0.0172(18) 0.0184(15) 0.0206(18)
C28 0.0514(19) 0.109(3) 0.056(2) 0.020(2) 0.0126(16) 0.028(2)
C30 0.094(3) 0.123(4) 0.054(2) 0.021(2) 0.002(2) 0.031(3)
C33 0.0575(18) 0.0440(16) 0.0346(14) 0.0150(12) 0.0073(13) 0.0087(13)
C34 0.092(3) 0.0489(19) 0.058(2) 0.0071(15) 0.0311(19) 0.0079(18)
C35 0.115(3) 0.0423(19) 0.076(3) 0.0052(17) 0.029(2) 0.004(2)
C36 0.080(3) 0.061(2) 0.071(2) 0.0229(19) 0.015(2) -0.007(2)
C37 0.056(2) 0.068(2) 0.076(2) 0.0300(19) 0.0159(18) 0.0088(17)
C38 0.0499(18) 0.0536(18) 0.063(2) 0.0217(15) 0.0133(15) 0.0108(15)
C39 0.0436(15) 0.0435(15) 0.0367(14) 0.0123(12) 0.0135(12) 0.0119(12)
C40 0.086(3) 0.083(2) 0.0435(17) 0.0139(17) 0.0122(17) 0.051(2)
C41 0.129(4) 0.104(3) 0.067(3) 0.013(2) 0.023(2) 0.082(3)
C42 0.093(3) 0.085(3) 0.059(2) -0.0002(19) 0.026(2) 0.041(2)
C43 0.068(2) 0.079(2) 0.0350(16) 0.0083(15) 0.0158(15) 0.0218(18)
C44 0.0632(19) 0.0635(19) 0.0363(15) 0.0161(14) 0.0138(14) 0.0254(16)
C50 0.079(2) 0.069(2) 0.0525(19) 0.0233(16) 0.0129(17) 0.0346(19)
C49 0.108(3) 0.084(3) 0.063(2) 0.015(2) -0.004(2) 0.060(3)
C48 0.073(3) 0.095(3) 0.083(3) -0.010(2) -0.002(2) 0.046(3)
C47 0.065(2) 0.075(3) 0.090(3) -0.002(2) 0.021(2) 0.028(2)
C46 0.060(2) 0.0488(17) 0.0551(18) 0.0048(14) 0.0171(15) 0.0218(15)
C45 0.0566(18) 0.0420(15) 0.0373(14) 0.0063(12) 0.0072(13) 0.0166(13)

loop_
_atom_type_symbol
_atom_type_description
_atom_type_scat_dispersion_real
_atom_type_scat_dispersion_imag
_atom_type_scat_source
C C 0.0033 0.0016 'International Tables Vol C Tables 4.2.6.8 and 6.1.1.4'
H H 0.0000 0.0000 'International Tables Vol C Tables 4.2.6.8 and 6.1.1.4'
O O 0.0106 0.0060 'International Tables Vol C Tables 4.2.6.8 and 6.1.1.4'
B B 0.0013 0.0007 'International Tables Vol C Tables 4.2.6.8 and 6.1.1.4'
F F 0.0171 0.0103 'International Tables Vol C Tables 4.2.6.8 and 6.1.1.4'
P P 0.1023 0.0942 'International Tables Vol C Tables 4.2.6.8 and 6.1.1.4'
Ag Ag -0.8971 1.1015 'International Tables Vol C Tables 4.2.6.8 and 6.1.1.4'
N N 0.0061 0.0033 'International Tables Vol C Tables 4.2.6.8 and 6.1.1.4'

loop_
_geom_angle_atom_site_label_1
_geom_angle_atom_site_label_2
_geom_angle_atom_site_label_3
_geom_angle
_geom_angle_site_symmetry_1
_geom_angle_site_symmetry_3
_geom_angle_publ_flag
N1 Ag1 N2 73.26(8) . . ?
N1 Ag1 P1 151.34(6) . . ?
N2 Ag1 P1 134.03(6) . . ?
F2 B1 F3 109.9(4) . . ?
F2 B1 F1 108.5(3) . . ?
F3 B1 F1 108.8(3) . . ?
F2 B1 F4 110.2(3) . . ?
F3 B1 F4 111.4(4) . . ?
F1 B1 F4 108.0(4) . . ?
N1 C1 C2 120.7(3) . . ?
N1 C1 C13 118.1(2) . . ?
C2 C1 C13 121.2(3) . . ?
C1 N1 C5 119.6(2) . . ?
C1 N1 Ag1 125.80(17) . . ?
C5 N1 Ag1 114.45(16) . . ?
C45 P1 C39 103.83(13) . . ?
C45 P1 C33 104.86(13) . . ?
C39 P1 C33 103.58(13) . . ?
C45 P1 Ag1 115.34(10) . . ?
C39 P1 Ag1 110.57(9) . . ?
C33 P1 Ag1 117.22(9) . . ?
C18 O1 C21 117.9(3) . . ?
C2 C3 C4 120.6(3) . . ?
C2 C3 H3 119.7 . . ?
C4 C3 H3 119.7 . . ?
C12 N2 C9 119.8(2) . . ?
C12 N2 Ag1 126.54(17) . . ?
C9 N2 Ag1 112.94(17) . . ?
C27 O2 C30 117.6(3) . . ?
C3 C2 C1 119.9(3) . . ?
C3 C2 H2 120.1 . . ?
C1 C2 H2 120.1 . . ?
C3 C4 C5 117.3(3) . . ?
C3 C4 C6 122.9(3) . . ?
C5 C4 C6 119.9(3) . . ?
N1 C5 C4 121.9(3) . . ?
N1 C5 C9 119.1(2) . . ?
C4 C5 C9 119.0(2) . . ?
C10 C11 C12 119.7(3) . . ?
C10 C11 H11 120.1 . . ?
C12 C11 H11 120.1 . . ?
C11 C10 C8 120.3(3) . . ?
C11 C10 H10 119.8 . . ?
C8 C10 H10 119.8 . . ?
N2 C9 C8 121.6(3) . . ?
N2 C9 C5 119.1(2) . . ?
C8 C9 C5 119.4(2) . . ?
C10 C8 C9 117.5(3) . . ?
C10 C8 C7 123.0(3) . . ?
C9 C8 C7 119.5(3) . . ?
C6 C7 C8 120.9(3) . . ?
C6 C7 H7 119.5 . . ?
C8 C7 H7 119.5 . . ?
C7 C6 C4 121.4(3) . . ?
C7 C6 H6 119.3 . . ?
C4 C6 H6 119.3 . . ?
N2 C12 C11 121.1(3) . . ?
N2 C12 C22 117.2(2) . . ?
C11 C12 C22 121.7(3) . . ?
C14 C13 C1 124.6(3) . . ?
C14 C13 H13 117.7 . . ?
C1 C13 H13 117.7 . . ?
C13 C14 C15 129.0(3) . . ?
C13 C14 H14 115.5 . . ?
C15 C14 H14 115.5 . . ?
C16 C15 C20 116.6(3) . . ?
C16 C15 C14 119.2(3) . . ?
C20 C15 C14 124.0(3) . . ?
C17 C16 C15 122.4(3) . . ?
C17 C16 H16 118.8 . . ?
C15 C16 H16 118.8 . . ?
C18 C17 C16 119.9(3) . . ?
C18 C17 H17 120.1 . . ?
C16 C17 H17 120.1 . . ?
O1 C18 C17 125.5(3) . . ?
O1 C18 C19 115.1(3) . . ?
C17 C18 C19 119.3(3) . . ?
C20 C19 C18 120.2(3) . . ?
C20 C19 H19 119.9 . . ?
C18 C19 H19 119.9 . . ?
C19 C20 C15 121.5(3) . . ?
C19 C20 H20 119.2 . . ?
C15 C20 H20 119.2 . . ?
C23 C22 C12 125.2(3) . . ?
C23 C22 H22 117.4 . . ?
C12 C22 H22 117.4 . . ?
O1 C21 H21A 109.5 . . ?
O1 C21 H21B 109.5 . . ?
H21A C21 H21B 109.5 . . ?
O1 C21 H21C 109.5 . . ?
H21A C21 H21C 109.5 . . ?
H21B C21 H21C 109.5 . . ?
C22 C23 C24 127.5(3) . . ?
C22 C23 H23 116.3 . . ?
C24 C23 H23 116.3 . . ?
C29 C24 C25 116.8(3) . . ?
C29 C24 C23 119.0(3) . . ?
C25 C24 C23 124.2(3) . . ?
C26 C25 C24 121.9(3) . . ?
C26 C25 H25 119.0 . . ?
C24 C25 H25 119.0 . . ?
C25 C26 C27 120.3(3) . . ?
C25 C26 H26 119.9 . . ?
C27 C26 H26 119.9 . . ?
O2 C27 C28 124.7(3) . . ?
O2 C27 C26 115.9(3) . . ?
C28 C27 C26 119.4(3) . . ?
C28 C29 C24 121.9(3) . . ?
C28 C29 H29 119.0 . . ?
C24 C29 H29 119.0 . . ?
C27 C28 C29 119.8(3) . . ?
C27 C28 H28 120.1 . . ?
C29 C28 H28 120.1 . . ?
O2 C30 H30A 109.5 . . ?
O2 C30 H30B 109.5 . . ?
H30A C30 H30B 109.5 . . ?
O2 C30 H30C 109.5 . . ?
H30A C30 H30C 109.5 . . ?
H30B C30 H30C 109.5 . . ?
C38 C33 C34 118.9(3) . . ?
C38 C33 P1 121.1(2) . . ?
C34 C33 P1 119.9(2) . . ?
C33 C34 C35 119.4(4) . . ?
C33 C34 H34 120.3 . . ?
C35 C34 H34 120.3 . . ?
C36 C35 C34 120.1(4) . . ?
C36 C35 H35 119.9 . . ?
C34 C35 H35 119.9 . . ?
C37 C36 C35 120.7(3) . . ?
C37 C36 H36 119.7 . . ?
C35 C36 H36 119.7 . . ?
C36 C37 C38 119.9(4) . . ?
C36 C37 H37 120.1 . . ?
C38 C37 H37 120.1 . . ?
C37 C38 C33 120.9(3) . . ?
C37 C38 H38 119.5 . . ?
C33 C38 H38 119.5 . . ?
C40 C39 C44 118.0(3) . . ?
C40 C39 P1 118.3(2) . . ?
C44 C39 P1 123.7(2) . . ?
C39 C40 C41 120.5(3) . . ?
C39 C40 H40 119.8 . . ?
C41 C40 H40 119.8 . . ?
C42 C41 C40 120.0(4) . . ?
C42 C41 H41 120.0 . . ?
C40 C41 H41 120.0 . . ?
C43 C42 C41 120.1(3) . . ?
C43 C42 H42 120.0 . . ?
C41 C42 H42 120.0 . . ?
C42 C43 C44 120.6(3) . . ?
C42 C43 H43 119.7 . . ?
C44 C43 H43 119.7 . . ?
C43 C44 C39 120.9(3) . . ?
C43 C44 H44 119.5 . . ?
C39 C44 H44 119.5 . . ?
C49 C50 C45 119.8(4) . . ?
C49 C50 H50 120.1 . . ?
C45 C50 H50 120.1 . . ?
C48 C49 C50 120.6(4) . . ?
C48 C49 H49 119.7 . . ?
C50 C49 H49 119.7 . . ?
C47 C48 C49 120.4(4) . . ?
C47 C48 H48 119.8 . . ?
C49 C48 H48 119.8 . . ?
C48 C47 C46 119.7(4) . . ?
C48 C47 H47 120.1 . . ?
C46 C47 H47 120.1 . . ?
C45 C46 C47 121.3(3) . . ?
C45 C46 H46 119.3 . . ?
C47 C46 H46 119.3 . . ?
C46 C45 C50 118.1(3) . . ?
C46 C45 P1 118.3(2) . . ?
C50 C45 P1 123.4(2) . . ?

loop_
_geom_bond_atom_site_label_1
_geom_bond_atom_site_label_2
_geom_bond_distance
_geom_bond_site_symmetry_2
_geom_bond_publ_flag
Ag1 N1 2.287(2) . ?
Ag1 N2 2.336(2) . ?
Ag1 P1 2.3743(7) . ?
B1 F2 1.342(5) . ?
B1 F3 1.343(5) . ?
B1 F1 1.350(4) . ?
B1 F4 1.356(5) . ?
C1 N1 1.333(3) . ?
C1 C2 1.422(4) . ?
C1 C13 1.453(4) . ?
N1 C5 1.363(3) . ?
P1 C45 1.821(3) . ?
P1 C39 1.827(3) . ?
P1 C33 1.829(3) . ?
O1 C18 1.363(4) . ?
O1 C21 1.418(4) . ?
C3 C2 1.346(4) . ?
C3 C4 1.401(4) . ?
C3 H3 0.9300 . ?
N2 C12 1.330(3) . ?
N2 C9 1.357(3) . ?
O2 C27 1.368(4) . ?
O2 C30 1.420(5) . ?
C2 H2 0.9300 . ?
C4 C5 1.409(3) . ?
C4 C6 1.425(4) . ?
C5 C9 1.437(4) . ?
C11 C10 1.354(4) . ?
C11 C12 1.412(4) . ?
C11 H11 0.9300 . ?
C10 C8 1.396(4) . ?
C10 H10 0.9300 . ?
C9 C8 1.415(4) . ?
C8 C7 1.431(4) . ?
C7 C6 1.336(4) . ?
C7 H7 0.9300 . ?
C6 H6 0.9300 . ?
C12 C22 1.459(4) . ?
C13 C14 1.332(4) . ?
C13 H13 0.9300 . ?
C14 C15 1.449(4) . ?
C14 H14 0.9300 . ?
C15 C16 1.381(4) . ?
C15 C20 1.391(4) . ?
C16 C17 1.375(5) . ?
C16 H16 0.9300 . ?
C17 C18 1.364(5) . ?
C17 H17 0.9300 . ?
C18 C19 1.385(5) . ?
C19 C20 1.370(5) . ?
C19 H19 0.9300 . ?
C20 H20 0.9300 . ?
C22 C23 1.333(4) . ?
C22 H22 0.9300 . ?
C21 H21A 0.9600 . ?
C21 H21B 0.9600 . ?
C21 H21C 0.9600 . ?
C23 C24 1.456(4) . ?
C23 H23 0.9300 . ?
C24 C29 1.382(4) . ?
C24 C25 1.387(4) . ?
C25 C26 1.366(4) . ?
C25 H25 0.9300 . ?
C26 C27 1.375(5) . ?
C26 H26 0.9300 . ?
C27 C28 1.372(5) . ?
C29 C28 1.381(5) . ?
C29 H29 0.9300 . ?
C28 H28 0.9300 . ?
C30 H30A 0.9600 . ?
C30 H30B 0.9600 . ?
C30 H30C 0.9600 . ?
C33 C38 1.383(4) . ?
C33 C34 1.384(4) . ?
C34 C35 1.397(5) . ?
C34 H34 0.9300 . ?
C35 C36 1.369(6) . ?
C35 H35 0.9300 . ?
C36 C37 1.354(5) . ?
C36 H36 0.9300 . ?
C37 C38 1.379(4) . ?
C37 H37 0.9300 . ?
C38 H38 0.9300 . ?
C39 C40 1.372(4) . ?
C39 C44 1.386(4) . ?
C40 C41 1.388(5) . ?
C40 H40 0.9300 . ?
C41 C42 1.365(5) . ?
C41 H41 0.9300 . ?
C42 C43 1.346(5) . ?
C42 H42 0.9300 . ?
C43 C44 1.369(4) . ?
C43 H43 0.9300 . ?
C44 H44 0.9300 . ?
C50 C49 1.388(5) . ?
C50 C45 1.397(4) . ?
C50 H50 0.9300 . ?
C49 C48 1.366(6) . ?
C49 H49 0.9300 . ?
C48 C47 1.358(6) . ?
C48 H48 0.9300 . ?
C47 C46 1.386(5) . ?
C47 H47 0.9300 . ?
C46 C45 1.381(4) . ?
C46 H46 0.9300 . ?

loop_
_geom_torsion_atom_site_label_1
_geom_torsion_atom_site_label_2
_geom_torsion_atom_site_label_3
_geom_torsion_atom_site_label_4
_geom_torsion
_geom_torsion_site_symmetry_1
_geom_torsion_site_symmetry_2
_geom_torsion_site_symmetry_3
_geom_torsion_site_symmetry_4
_geom_torsion_publ_flag
C2 C1 N1 C5 1.3(4) . . . . ?
C13 C1 N1 C5 -177.5(2) . . . . ?
C2 C1 N1 Ag1 -173.51(19) . . . . ?
C13 C1 N1 Ag1 7.7(3) . . . . ?
C4 C3 C2 C1 -0.8(5) . . . . ?
N1 C1 C2 C3 -0.1(4) . . . . ?
C13 C1 C2 C3 178.7(3) . . . . ?
C2 C3 C4 C5 0.4(4) . . . . ?
C2 C3 C4 C6 -179.6(3) . . . . ?
C1 N1 C5 C4 -1.7(4) . . . . ?
Ag1 N1 C5 C4 173.66(18) . . . . ?
C1 N1 C5 C9 177.8(2) . . . . ?
Ag1 N1 C5 C9 -6.9(3) . . . . ?
C3 C4 C5 N1 0.9(4) . . . . ?
C6 C4 C5 N1 -179.1(2) . . . . ?
C3 C4 C5 C9 -178.6(2) . . . . ?
C6 C4 C5 C9 1.4(4) . . . . ?
C12 C11 C10 C8 0.2(5) . . . . ?
C12 N2 C9 C8 -0.1(4) . . . . ?
Ag1 N2 C9 C8 -170.96(19) . . . . ?
C12 N2 C9 C5 -179.6(2) . . . . ?
Ag1 N2 C9 C5 9.5(3) . . . . ?
N1 C5 C9 N2 -2.0(3) . . . . ?
C4 C5 C9 N2 177.5(2) . . . . ?
N1 C5 C9 C8 178.4(2) . . . . ?
C4 C5 C9 C8 -2.1(4) . . . . ?
C11 C10 C8 C9 -0.9(4) . . . . ?
C11 C10 C8 C7 178.5(3) . . . . ?
N2 C9 C8 C10 0.8(4) . . . . ?
C5 C9 C8 C10 -179.7(2) . . . . ?
N2 C9 C8 C7 -178.6(2) . . . . ?
C5 C9 C8 C7 0.9(4) . . . . ?
C10 C8 C7 C6 -178.4(3) . . . . ?
C9 C8 C7 C6 0.9(4) . . . . ?
C8 C7 C6 C4 -1.7(5) . . . . ?
C3 C4 C6 C7 -179.5(3) . . . . ?
C5 C4 C6 C7 0.5(4) . . . . ?
C9 N2 C12 C11 -0.6(4) . . . . ?
Ag1 N2 C12 C11 168.9(2) . . . . ?
C9 N2 C12 C22 179.5(2) . . . . ?
Ag1 N2 C12 C22 -11.0(4) . . . . ?
C10 C11 C12 N2 0.5(5) . . . . ?
C10 C11 C12 C22 -179.6(3) . . . . ?
N1 C1 C13 C14 -169.8(3) . . . . ?
C2 C1 C13 C14 11.4(5) . . . . ?
C1 C13 C14 C15 -175.6(3) . . . . ?
C13 C14 C15 C16 -178.8(3) . . . . ?
C13 C14 C15 C20 5.9(5) . . . . ?
C20 C15 C16 C17 -0.9(5) . . . . ?
C14 C15 C16 C17 -176.6(3) . . . . ?
C15 C16 C17 C18 1.5(6) . . . . ?
C21 O1 C18 C17 6.9(6) . . . . ?
C21 O1 C18 C19 -176.0(4) . . . . ?
C16 C17 C18 O1 176.2(3) . . . . ?
C16 C17 C18 C19 -0.7(6) . . . . ?
O1 C18 C19 C20 -177.8(4) . . . . ?
C17 C18 C19 C20 -0.6(6) . . . . ?
C18 C19 C20 C15 1.2(6) . . . . ?
C16 C15 C20 C19 -0.4(6) . . . . ?
C14 C15 C20 C19 175.0(4) . . . . ?
N2 C12 C22 C23 155.2(3) . . . . ?
C11 C12 C22 C23 -24.7(5) . . . . ?
C12 C22 C23 C24 -175.8(3) . . . . ?
C22 C23 C24 C29 178.4(3) . . . . ?
C22 C23 C24 C25 0.0(5) . . . . ?
C29 C24 C25 C26 -0.2(5) . . . . ?
C23 C24 C25 C26 178.1(3) . . . . ?
C24 C25 C26 C27 0.5(5) . . . . ?
C30 O2 C27 C28 6.2(5) . . . . ?
C30 O2 C27 C26 -173.6(3) . . . . ?
C25 C26 C27 O2 179.4(3) . . . . ?
C25 C26 C27 C28 -0.4(5) . . . . ?
C25 C24 C29 C28 0.0(5) . . . . ?
C23 C24 C29 C28 -178.5(3) . . . . ?
O2 C27 C28 C29 -179.6(3) . . . . ?
C26 C27 C28 C29 0.2(6) . . . . ?
C24 C29 C28 C27 0.0(6) . . . . ?
C45 P1 C33 C38 134.4(2) . . . . ?
C39 P1 C33 C38 25.9(3) . . . . ?
Ag1 P1 C33 C38 -96.2(2) . . . . ?
C45 P1 C33 C34 -48.3(3) . . . . ?
C39 P1 C33 C34 -156.9(3) . . . . ?
Ag1 P1 C33 C34 81.1(3) . . . . ?
C38 C33 C34 C35 -0.7(5) . . . . ?
P1 C33 C34 C35 -178.0(3) . . . . ?
C33 C34 C35 C36 0.6(6) . . . . ?
C34 C35 C36 C37 -0.4(6) . . . . ?
C35 C36 C37 C38 0.2(6) . . . . ?
C36 C37 C38 C33 -0.2(5) . . . . ?
C34 C33 C38 C37 0.5(5) . . . . ?
P1 C33 C38 C37 177.8(2) . . . . ?
C45 P1 C39 C40 144.0(3) . . . . ?
C33 P1 C39 C40 -106.7(3) . . . . ?
Ag1 P1 C39 C40 19.7(3) . . . . ?
C45 P1 C39 C44 -34.5(3) . . . . ?
C33 P1 C39 C44 74.9(3) . . . . ?
Ag1 P1 C39 C44 -158.7(2) . . . . ?
C44 C39 C40 C41 -1.1(5) . . . . ?
P1 C39 C40 C41 -179.6(3) . . . . ?
C39 C40 C41 C42 0.0(7) . . . . ?
C40 C41 C42 C43 1.0(7) . . . . ?
C41 C42 C43 C44 -0.7(6) . . . . ?
C42 C43 C44 C39 -0.5(5) . . . . ?
C40 C39 C44 C43 1.4(5) . . . . ?
P1 C39 C44 C43 179.8(2) . . . . ?
C45 C50 C49 C48 -0.3(6) . . . . ?
C50 C49 C48 C47 -1.3(6) . . . . ?
C49 C48 C47 C46 1.1(6) . . . . ?
C48 C47 C46 C45 0.8(5) . . . . ?
C47 C46 C45 C50 -2.4(4) . . . . ?
C47 C46 C45 P1 172.4(3) . . . . ?
C49 C50 C45 C46 2.1(5) . . . . ?
C49 C50 C45 P1 -172.3(3) . . . . ?
C39 P1 C45 C46 -98.9(2) . . . . ?
C33 P1 C45 C46 152.7(2) . . . . ?
Ag1 P1 C45 C46 22.2(3) . . . . ?
C39 P1 C45 C50 75.5(3) . . . . ?
C33 P1 C45 C50 -32.9(3) . . . . ?
Ag1 P1 C45 C50 -163.4(2) . . . . ?
